data_2242986
loop_
_publ_author_name
'Rhoufal, Ferdaousse'
'Bentiss, Fouad'
'Guesmi, Salaheddine'
'Ketatni, El Mostafa'
'Saadi, Mohamed'
'El Ammari, Lahcen'

_publ_section_title
;
 Crystal structure, spectroscopic characterization and Hirshfeld surface
 analysis of
 <i>trans</i>-diaqua[2,5-bis(pyridin-4-yl)-1,3,4-oxadiazole]dithiocyanatonickel(II)
;
_journal_coeditor_code RZ5259
_journal_issue 7
_journal_name_full 'Acta Crystallographica Section E'
_journal_page_first 1046
_journal_page_last 1050
_journal_paper_doi 10.1107/S2056989019008727
_journal_volume 75
_journal_year 2019
_chemical_formula_iupac '[Ni (N C S)2 (C12 H8 N4 O1)2 (H2 O1)2]'
_chemical_formula_moiety 'C26 H20 N10 Ni O4 S2'
_chemical_formula_sum 'C26 H20 N10 Ni O4 S2'
_chemical_formula_weight 659.35
_chemical_name_systematic
;
<i>trans</i>-Diaqua[2,5-bis(pyridin-4-yl)-1,3,4-oxadiazole]\
dithiocyanatonickel(II)
;
_space_group_crystal_system monoclinic
_space_group_IT_number 14
_space_group_name_Hall '-P 2ybc'
_space_group_name_H-M_alt 'P 1 21/c 1'
_symmetry_space_group_name_Hall '-P 2ybc'
_symmetry_space_group_name_H-M 'P 1 21/c 1'
_atom_sites_solution_hydrogens mixed
_audit_creation_method SHELXL-2018/3
_cell_angle_alpha 90
_cell_angle_beta 108.908(3)
_cell_angle_gamma 90
_cell_formula_units_Z 2
_cell_length_a 8.5395(7)
_cell_length_b 20.7595(15)
_cell_length_c 8.6686(6)
_cell_measurement_reflns_used 4425
_cell_measurement_temperature 296(2)
_cell_measurement_theta_max 30.507
_cell_measurement_theta_min 2.521
_cell_volume 1453.81(19)
_computing_cell_refinement
;
SAINT (Bruker, 2016)
;
_computing_data_collection
;
APEX3 (Bruker, 2016)
;
_computing_data_reduction
;
SAINT (Bruker, 2016)
;
_computing_molecular_graphics
;
ORTEP-3 for Windows (Farrugia, 2012) and
DIAMOND (Brandenburg, 2006)
;
_computing_publication_material
;
publCIF (Westrip, 2010)
;
_computing_structure_refinement
;
SHELXL2018 (Sheldrick, 2015b)
;
_computing_structure_solution
;
SHELXT (Sheldrick, 2015a)
;
_diffrn_ambient_temperature 296(2)
_diffrn_detector 'PHOTON100 CMOS area-detector'
_diffrn_detector_area_resol_mean 10.4167
_diffrn_measured_fraction_theta_full 0.995
_diffrn_measured_fraction_theta_max 0.997
_diffrn_measurement_device_type 'Bruker D8 VENTURE Super DUO'
_diffrn_measurement_method '\f and \w scans'
_diffrn_radiation_monochromator 'HELIOS mirror optics'
_diffrn_radiation_source 'INCOATEC I\mS micro-focus source'
_diffrn_radiation_type MoK\a
_diffrn_radiation_wavelength 0.71073
_diffrn_reflns_av_R_equivalents 0.0411
_diffrn_reflns_av_unetI/netI 0.0388
_diffrn_reflns_limit_h_max 12
_diffrn_reflns_limit_h_min -11
_diffrn_reflns_limit_k_max 29
_diffrn_reflns_limit_k_min -29
_diffrn_reflns_limit_l_max 12
_diffrn_reflns_limit_l_min -12
_diffrn_reflns_number 19935
_diffrn_reflns_theta_full 25.242
_diffrn_reflns_theta_max 30.507
_diffrn_reflns_theta_min 2.521
_exptl_absorpt_coefficient_mu 0.863
_exptl_absorpt_correction_T_max 0.7464
_exptl_absorpt_correction_T_min 0.6379
_exptl_absorpt_correction_type multi-scan
_exptl_absorpt_process_details
;
(SADABS; Krause <i>et al.</i>,  2015)
;
_exptl_crystal_colour green
_exptl_crystal_density_diffrn 1.506
_exptl_crystal_description block
_exptl_crystal_F_000 676
_exptl_crystal_size_max 0.36
_exptl_crystal_size_mid 0.27
_exptl_crystal_size_min 0.20
_refine_diff_density_max 0.694
_refine_diff_density_min -0.758
_refine_ls_extinction_coef 0.008(2)
_refine_ls_extinction_expression Fc^*^=kFc[1+0.001xFc^2^\l^3^/sin(2\q)]^-1/4^
_refine_ls_extinction_method
;
SHELXL2018 (Sheldrick, 2015b)
;
_refine_ls_goodness_of_fit_ref 1.051
_refine_ls_hydrogen_treatment constr
_refine_ls_matrix_type full
_refine_ls_number_parameters 197
_refine_ls_number_reflns 4425
_refine_ls_number_restraints 0
_refine_ls_restrained_S_all 1.051
_refine_ls_R_factor_all 0.0733
_refine_ls_R_factor_gt 0.0454
_refine_ls_shift/su_max 0.000
_refine_ls_shift/su_mean 0.000
_refine_ls_structure_factor_coef Fsqd
_refine_ls_weighting_details 'w=1/[\s^2^(Fo^2^)+(0.0514P)^2^+0.6622P] where P=(Fo^2^+2Fc^2^)/3'
_refine_ls_weighting_scheme calc
_refine_ls_wR_factor_gt 0.1119
_refine_ls_wR_factor_ref 0.1232
_reflns_number_gt 3100
_reflns_number_total 4425
_reflns_threshold_expression 'I > 2\s(I)'
_cod_data_source_file rz5259sup1.cif
_cod_data_source_block I
_cod_database_code 2242986
_shelx_space_group_comment
;
The symmetry employed for this shelxl refinement is uniquely defined
by the following loop, which should always be used as a source of
symmetry information in preference to the above space-group names.
They are only intended as comments.
;

loop_
_space_group_symop_operation_xyz
'x, y, z'
'-x, y+1/2, -z+1/2'
'-x, -y, -z'
'x, -y-1/2, z-1/2'

loop_
_atom_site_type_symbol
_atom_site_label
_atom_site_fract_x
_atom_site_fract_y
_atom_site_fract_z
_atom_site_U_iso_or_equiv
_atom_site_adp_type
_atom_site_calc_flag
_atom_site_occupancy
C C1 0.5151(4) 0.85637(12) 1.0739(3) 0.0652(8) Uani d 1
H H1 0.560714 0.891631 1.037771 0.078 Uiso calc 1
C C2 0.5764(4) 0.79567(10) 1.0599(3) 0.0538(6) Uani d 1
H H2 0.662391 0.790140 1.017334 0.065 Uiso calc 1
C C3 0.3276(4) 0.81602(14) 1.1842(4) 0.0680(8) Uani d 1
H H3 0.242154 0.822966 1.226905 0.082 Uiso calc 1
C C4 0.3778(3) 0.75337(12) 1.1741(3) 0.0549(6) Uani d 1
H H4 0.327416 0.719031 1.208419 0.066 Uiso calc 1
C C5 0.5052(3) 0.74335(10) 1.1116(3) 0.0446(5) Uani d 1
C C6 0.5599(3) 0.67774(9) 1.0969(3) 0.0411(5) Uani d 1
C C7 0.6815(3) 0.60294(9) 1.0151(2) 0.0370(4) Uani d 1
C C8 0.7763(3) 0.57441(9) 0.9201(3) 0.0375(4) Uani d 1
C C9 0.8891(3) 0.61127(10) 0.8754(3) 0.0484(6) Uani d 1
H H9 0.916670 0.652504 0.917307 0.058 Uiso calc 1
C C10 0.9594(3) 0.58558(10) 0.7675(3) 0.0516(6) Uani d 1
H H10 1.035155 0.610562 0.737470 0.062 Uiso calc 1
C C11 0.7456(3) 0.51207(9) 0.8619(3) 0.0449(5) Uani d 1
H H11 0.674855 0.485395 0.894781 0.054 Uiso calc 1
C C12 0.8219(3) 0.49036(9) 0.7543(3) 0.0472(6) Uani d 1
H H12 0.800741 0.448454 0.715141 0.057 Uiso calc 1
C C13 0.9838(3) 0.64445(9) 0.3751(3) 0.0399(5) Uani d 1
N N1 0.3940(3) 0.86677(11) 1.1365(3) 0.0707(7) Uani d 1
N N2 0.5248(3) 0.62564(9) 1.1590(3) 0.0516(5) Uani d 1
N N3 0.6058(3) 0.57608(8) 1.1044(2) 0.0478(5) Uani d 1
N N4 0.9250(3) 0.52657(8) 0.7032(2) 0.0454(5) Uani d 1
N N5 0.9805(3) 0.59299(8) 0.4230(3) 0.0478(5) Uani d 1
O O1 0.65795(19) 0.66746(6) 1.00419(17) 0.0398(3) Uani d 1
O O2 0.7528(2) 0.48479(7) 0.3675(2) 0.0575(5) Uani d 1
H H1W 0.703394 0.453575 0.366441 0.086 Uiso d 1
H H2W 0.708961 0.506891 0.292497 0.086 Uiso d 1
S S2 0.99004(12) 0.71645(3) 0.30546(12) 0.0874(3) Uani d 1
Ni Ni1 1.000000 0.500000 0.500000 0.03858(14) Uani d 1

loop_
_atom_site_aniso_label
_atom_site_aniso_U_11
_atom_site_aniso_U_22
_atom_site_aniso_U_33
_atom_site_aniso_U_12
_atom_site_aniso_U_13
_atom_site_aniso_U_23
C1 0.084(2) 0.0360(11) 0.0605(15) 0.0122(12) 0.0024(15) -0.0055(10)
C2 0.0703(18) 0.0367(10) 0.0498(13) 0.0101(11) 0.0131(13) -0.0037(9)
C3 0.0566(18) 0.0648(17) 0.0704(18) 0.0273(14) 0.0038(15) -0.0176(14)
C4 0.0494(16) 0.0541(13) 0.0537(14) 0.0183(11) 0.0063(12) -0.0082(11)
C5 0.0505(15) 0.0377(10) 0.0386(10) 0.0136(9) 0.0047(10) -0.0048(8)
C6 0.0467(13) 0.0361(10) 0.0389(10) 0.0080(9) 0.0116(10) -0.0038(8)
C7 0.0407(12) 0.0277(8) 0.0410(10) 0.0029(7) 0.0112(9) 0.0004(7)
C8 0.0404(12) 0.0301(9) 0.0432(10) 0.0021(8) 0.0151(10) 0.0000(7)
C9 0.0549(15) 0.0342(9) 0.0616(14) -0.0117(9) 0.0265(13) -0.0127(9)
C10 0.0563(16) 0.0392(10) 0.0696(15) -0.0159(10) 0.0346(14) -0.0113(10)
C11 0.0537(15) 0.0299(9) 0.0595(13) -0.0042(8) 0.0301(12) -0.0016(8)
C12 0.0586(16) 0.0287(9) 0.0636(14) -0.0066(9) 0.0325(13) -0.0062(8)
C13 0.0403(13) 0.0310(9) 0.0456(11) -0.0011(8) 0.0099(10) -0.0038(8)
N1 0.0738(18) 0.0484(12) 0.0680(14) 0.0283(11) -0.0071(13) -0.0148(10)
N2 0.0647(14) 0.0390(9) 0.0609(12) 0.0099(9) 0.0340(11) 0.0009(8)
N3 0.0609(14) 0.0330(8) 0.0583(11) 0.0063(8) 0.0317(11) 0.0018(7)
N4 0.0526(12) 0.0312(8) 0.0620(12) -0.0059(8) 0.0320(10) -0.0062(8)
N5 0.0527(13) 0.0311(8) 0.0629(12) -0.0026(7) 0.0234(10) -0.0001(8)
O1 0.0500(10) 0.0278(6) 0.0421(8) 0.0035(6) 0.0159(7) -0.0007(5)
O2 0.0481(11) 0.0392(8) 0.0786(12) -0.0102(7) 0.0116(9) 0.0160(8)
S2 0.0959(7) 0.0375(3) 0.0972(6) -0.0107(3) -0.0123(5) 0.0245(3)
Ni1 0.0423(3) 0.02354(17) 0.0559(3) -0.00321(14) 0.0241(2) -0.00040(14)

loop_
_atom_type_symbol
_atom_type_description
_atom_type_scat_dispersion_real
_atom_type_scat_dispersion_imag
_atom_type_scat_source
C C 0.0033 0.0016 'International Tables Vol C Tables 4.2.6.8 and 6.1.1.4'
H H 0.0000 0.0000 'International Tables Vol C Tables 4.2.6.8 and 6.1.1.4'
N N 0.0061 0.0033 'International Tables Vol C Tables 4.2.6.8 and 6.1.1.4'
O O 0.0106 0.0060 'International Tables Vol C Tables 4.2.6.8 and 6.1.1.4'
S S 0.1246 0.1234 'International Tables Vol C Tables 4.2.6.8 and 6.1.1.4'
Ni Ni 0.3393 1.1124 'International Tables Vol C Tables 4.2.6.8 and 6.1.1.4'

loop_
_geom_angle_atom_site_label_1
_geom_angle_atom_site_label_2
_geom_angle_atom_site_label_3
_geom_angle_site_symmetry_1
_geom_angle_site_symmetry_3
_geom_angle
N1 C1 C2 . . 123.3(3)
N1 C1 H1 . . 118.4
C2 C1 H1 . . 118.4
C1 C2 C5 . . 117.8(3)
C1 C2 H2 . . 121.1
C5 C2 H2 . . 121.1
N1 C3 C4 . . 123.8(3)
N1 C3 H3 . . 118.1
C4 C3 H3 . . 118.1
C5 C4 C3 . . 117.9(3)
C5 C4 H4 . . 121.1
C3 C4 H4 . . 121.1
C4 C5 C2 . . 119.5(2)
C4 C5 C6 . . 119.4(2)
C2 C5 C6 . . 121.1(2)
N2 C6 O1 . . 112.89(17)
N2 C6 C5 . . 128.6(2)
O1 C6 C5 . . 118.47(19)
N3 C7 O1 . . 112.30(17)
N3 C7 C8 . . 130.17(17)
O1 C7 C8 . . 117.41(17)
C9 C8 C11 . . 118.93(19)
C9 C8 C7 . . 120.01(17)
C11 C8 C7 . . 120.85(19)
C10 C9 C8 . . 118.35(19)
C10 C9 H9 . . 120.8
C8 C9 H9 . . 120.8
N4 C10 C9 . . 123.7(2)
N4 C10 H10 . . 118.2
C9 C10 H10 . . 118.2
C12 C11 C8 . . 118.60(19)
C12 C11 H11 . . 120.7
C8 C11 H11 . . 120.7
N4 C12 C11 . . 123.21(18)
N4 C12 H12 . . 118.4
C11 C12 H12 . . 118.4
N5 C13 S2 . . 179.0(2)
C3 N1 C1 . . 117.8(2)
C6 N2 N3 . . 105.56(17)
C7 N3 N2 . . 106.48(16)
C12 N4 C10 . . 117.08(18)
C12 N4 Ni1 . . 122.28(14)
C10 N4 Ni1 . . 119.80(14)
C13 N5 Ni1 . . 172.93(19)
C6 O1 C7 . . 102.77(15)
Ni1 O2 H1W . . 126.0
Ni1 O2 H2W . . 119.7
H1W O2 H2W . . 111.7
N5 Ni1 N5 3_766 . 180.0
N5 Ni1 O2 3_766 3_766 90.13(7)
N5 Ni1 O2 . 3_766 89.87(7)
N5 Ni1 O2 3_766 . 89.87(7)
N5 Ni1 O2 . . 90.13(7)
O2 Ni1 O2 3_766 . 180.00(8)
N5 Ni1 N4 3_766 . 89.38(7)
N5 Ni1 N4 . . 90.62(7)
O2 Ni1 N4 3_766 . 91.57(8)
O2 Ni1 N4 . . 88.43(8)
N5 Ni1 N4 3_766 3_766 90.62(7)
N5 Ni1 N4 . 3_766 89.38(7)
O2 Ni1 N4 3_766 3_766 88.43(8)
O2 Ni1 N4 . 3_766 91.57(8)
N4 Ni1 N4 . 3_766 180.0

loop_
_geom_bond_atom_site_label_1
_geom_bond_atom_site_label_2
_geom_bond_distance
C1 N1 1.332(4)
C1 C2 1.385(3)
C1 H1 0.9300
C2 C5 1.388(3)
C2 H2 0.9300
C3 N1 1.325(4)
C3 C4 1.381(3)
C3 H3 0.9300
C4 C5 1.379(3)
C4 H4 0.9300
C5 C6 1.459(3)
C6 N2 1.286(3)
C6 O1 1.352(3)
C7 N3 1.285(3)
C7 O1 1.353(2)
C7 C8 1.456(3)
C8 C9 1.380(3)
C8 C11 1.383(3)
C9 C10 1.372(3)
C9 H9 0.9300
C10 N4 1.338(3)
C10 H10 0.9300
C11 C12 1.375(3)
C11 H11 0.9300
C12 N4 1.338(3)
C12 H12 0.9300
C13 N5 1.150(3)
C13 S2 1.619(2)
N2 N3 1.404(2)
N4 Ni1 2.1327(17)
N5 Ni1 2.0316(18)
O2 Ni1 2.0748(18)
O2 H1W 0.7715
O2 H2W 0.7846

loop_
_geom_hbond_atom_site_label_D
_geom_hbond_atom_site_label_H
_geom_hbond_atom_site_label_A
_geom_hbond_site_symmetry_A
_geom_hbond_distance_DH
_geom_hbond_distance_HA
_geom_hbond_distance_DA
_geom_hbond_angle_DHA
_geom_hbond_publ_flag
O2 H1W N1 2_646 0.77 1.98 2.747(2) 171.7 yes
O2 H2W N3 1_554 0.78 2.14 2.918(3) 173.4 yes

_cod_database_fobs_code 2242986
